data_4500767
loop_
_publ_author_name
'Peng, Guo'
'Ma, Li'
'Cai, Jinbiao'
'Liang, Li'
'Deng, Hong'
'Kostakis, George E.'

_publ_contact_author
;
 Hong Deng
 School of Chemistry and Environment
 South China Nomal University 
 Guangzhou 510006
 P. R. China
;
_publ_section_title
;
 Influence of Alkali Metal Cation (Li(I), Na(I), K(I)) on the Construction
 of Chiral and Achiral Heterometallic Coordination Polymers
;
_journal_coden_ASTM CGDEFU
_journal_issue 6
_journal_name_full 'Crystal Growth & Design'
_journal_page_first 2485
_journal_page_last 2492
_journal_paper_doi 10.1021/cg200255r
_journal_volume 11
_journal_year 2011
_chemical_formula_moiety 'C20 H15 N3 Na O8 Tb'
_chemical_formula_sum 'C20 H15 N3 Na O8 Tb'
_chemical_formula_weight 607.26
_space_group_IT_number 178
_symmetry_cell_setting hexagonal
_symmetry_space_group_name_Hall 'P 61 2 (0 0 5)'
_symmetry_space_group_name_H-M 'P 61 2 2'
_atom_sites_solution_hydrogens geom
_atom_sites_solution_primary direct
_atom_sites_solution_secondary difmap
_audit_creation_method SHELXL-97
_cell_angle_alpha 90.00
_cell_angle_beta 90.00
_cell_angle_gamma 120.00
_cell_formula_units_Z 6
_cell_length_a 11.6202(7)
_cell_length_b 11.6202(7)
_cell_length_c 27.550(3)
_cell_measurement_reflns_used 2557
_cell_measurement_temperature 296(2)
_cell_measurement_theta_max 27.80
_cell_measurement_theta_min 2.02
_cell_volume 3221.7(4)
_computing_cell_refinement 'Apex2 (Bruker, 2005)'
_computing_data_collection 'Apex2 (Bruker, 2005)'
_computing_data_reduction 'Apex2 (Bruker, 2005)'
_computing_molecular_graphics 'SHELXTL 6.12'
_computing_publication_material 'SHELXTL 6.12'
_computing_structure_refinement 'SHELXTL 6.12'
_computing_structure_solution 'SHELXTL 6.12 (Bruker, 2000-2003)'
_diffrn_ambient_temperature 296(2)
_diffrn_measured_fraction_theta_full 0.999
_diffrn_measured_fraction_theta_max 0.999
_diffrn_measurement_device_type 'Bruker AXS SMART APEX CCD diffractometer'
_diffrn_measurement_method '\w scans'
_diffrn_radiation_monochromator graphite
_diffrn_radiation_source 'fine-focus sealed tube'
_diffrn_radiation_type MoK\a
_diffrn_radiation_wavelength 0.71073
_diffrn_reflns_av_R_equivalents 0.0477
_diffrn_reflns_av_sigmaI/netI 0.0306
_diffrn_reflns_limit_h_max 15
_diffrn_reflns_limit_h_min -12
_diffrn_reflns_limit_k_max 14
_diffrn_reflns_limit_k_min -15
_diffrn_reflns_limit_l_max 34
_diffrn_reflns_limit_l_min -36
_diffrn_reflns_number 20053
_diffrn_reflns_theta_full 27.80
_diffrn_reflns_theta_max 27.80
_diffrn_reflns_theta_min 2.02
_diffrn_standards_number 0
_exptl_absorpt_coefficient_mu 3.366
_exptl_absorpt_correction_T_max 0.5825
_exptl_absorpt_correction_T_min 0.4866
_exptl_absorpt_correction_type multi-scan
_exptl_absorpt_process_details 'Apex2 (Bruker, 2005)'
_exptl_crystal_colour yellow
_exptl_crystal_density_diffrn 1.878
_exptl_crystal_density_method 'not measured'
_exptl_crystal_description block
_exptl_crystal_F_000 1776
_exptl_crystal_size_max 0.25
_exptl_crystal_size_mid 0.23
_exptl_crystal_size_min 0.18
_refine_diff_density_max 0.376
_refine_diff_density_min -0.290
_refine_diff_density_rms 0.061
_refine_ls_abs_structure_details 'Flack (1983), 968 Friedel pairs'
_refine_ls_abs_structure_Flack -0.010(13)
_refine_ls_extinction_method none
_refine_ls_goodness_of_fit_ref 1.063
_refine_ls_hydrogen_treatment constr
_refine_ls_matrix_type full
_refine_ls_number_parameters 154
_refine_ls_number_reflns 2557
_refine_ls_number_restraints 0
_refine_ls_restrained_S_all 1.063
_refine_ls_R_factor_all 0.0239
_refine_ls_R_factor_gt 0.0202
_refine_ls_shift/su_max 0.046
_refine_ls_shift/su_mean 0.001
_refine_ls_structure_factor_coef Fsqd
_refine_ls_weighting_details 'calc w=1/[\s^2^(Fo^2^)+(0.0152P)^2^+0.8114P] where P=(Fo^2^+2Fc^2^)/3'
_refine_ls_weighting_scheme calc
_refine_ls_wR_factor_gt 0.0422
_refine_ls_wR_factor_ref 0.0433
_reflns_number_gt 2348
_reflns_number_total 2557
_reflns_threshold_expression >2sigma(I)
_cod_data_source_file cg200255r_si_003.cif
_cod_data_source_block 4
_cod_original_cell_volume 3221.7(5)
_cod_original_sg_symbol_Hall P612(00-1)
_cod_original_sg_symbol_H-M p6122
_cod_database_code 4500767

loop_
_symmetry_equiv_pos_as_xyz
'x, y, z'
'-y, x-y, z+1/3'
'-x+y, -x, z+2/3'
'-x, -y, z+1/2'
'y, -x+y, z+5/6'
'x-y, x, z+1/6'
'y, x, -z+1/3'
'x-y, -y, -z'
'-x, -x+y, -z+2/3'
'-y, -x, -z+5/6'
'-x+y, y, -z+1/2'
'x, x-y, -z+1/6'

loop_
_atom_site_label
_atom_site_type_symbol
_atom_site_fract_x
_atom_site_fract_y
_atom_site_fract_z
_atom_site_U_iso_or_equiv
_atom_site_adp_type
_atom_site_occupancy
_atom_site_symmetry_multiplicity
_atom_site_calc_flag
_atom_site_refinement_flags
C1 C 0.1967(3) 0.9150(3) 0.11228(11) 0.0264(7) Uani 1 1 d .
C2 C 0.1992(3) 0.8153(3) 0.14663(11) 0.0285(7) Uani 1 1 d .
C3 C 0.2327(3) 0.8435(4) 0.19494(11) 0.0364(8) Uani 1 1 d .
H3 H 0.2551 0.9264 0.2076 0.044 Uiso 1 1 calc R
C4 C 0.2326(5) 0.7475(4) 0.22423(14) 0.0471(10) Uani 1 1 d .
H4 H 0.2555 0.7686 0.2567 0.056 Uiso 1 1 calc R
C5 C 0.1702(5) 0.6017(4) 0.16282(15) 0.0774(16) Uani 1 1 d .
H5 H 0.1485 0.5181 0.1512 0.093 Uiso 1 1 calc R
C6 C 0.1672(5) 0.6908(4) 0.13077(14) 0.0618(13) Uani 1 1 d .
H6 H 0.1437 0.6669 0.0985 0.074 Uiso 1 1 calc R
C7 C -0.0899(5) 0.9551(2) 0.0833 0.0323(10) Uani 1 2 d S
C8 C -0.2392(5) 0.8804(2) 0.0833 0.0391(13) Uani 1 2 d S
C9 C -0.3113(4) 0.8030(4) 0.04419(17) 0.0633(13) Uani 1 1 d .
H9 H -0.2675 0.7986 0.0166 0.076 Uiso 1 1 calc R
C10 C -0.4477(5) 0.7328(6) 0.0462(2) 0.094(2) Uani 1 1 d .
H10 H -0.4938 0.6767 0.0205 0.113 Uiso 1 1 calc R
C11 C 0.3996(4) 1.0000 0.0000 0.0369(11) Uani 1 2 d S
C12 C 0.5262(5) 1.0000 0.0000 0.094(3) Uani 1 2 d S
H12A H 0.5091 0.9107 0.0038 0.141 Uiso 0.50 1 calc PR
H12B H 0.5806 1.0536 0.0264 0.141 Uiso 0.50 1 calc PR
H12C H 0.5716 1.0358 -0.0301 0.141 Uiso 0.50 1 calc PR
N1 N 0.2021(4) 0.6275(3) 0.20935(11) 0.0536(9) Uani 1 1 d .
N2 N -0.5177(6) 0.7412(3) 0.0833 0.106(3) Uani 1 2 d S
Na1 Na 0.45336(18) 1.22668(9) 0.0833 0.0301(4) Uani 1 2 d S
O1 O 0.2341(2) 1.0293(2) 0.12905(8) 0.0332(5) Uani 1 1 d .
O2 O 0.1612(2) 0.8787(2) 0.07001(7) 0.0359(5) Uani 1 1 d .
O3 O -0.0335(2) 0.9451(2) 0.04624(8) 0.0443(7) Uani 1 1 d .
O4 O 0.3915(2) 1.0908(2) 0.02133(8) 0.0383(6) Uani 1 1 d .
Tb1 Tb 0.155381(16) 1.0000 0.0000 0.02119(6) Uani 1 2 d S

loop_
_atom_site_aniso_label
_atom_site_aniso_U_11
_atom_site_aniso_U_22
_atom_site_aniso_U_33
_atom_site_aniso_U_23
_atom_site_aniso_U_13
_atom_site_aniso_U_12
C1 0.0332(19) 0.0314(17) 0.0198(16) 0.0052(13) 0.0060(12) 0.0201(15)
C2 0.0404(19) 0.0286(18) 0.0212(15) 0.0052(13) 0.0041(14) 0.0208(15)
C3 0.054(2) 0.0336(18) 0.0264(17) 0.0002(15) -0.0033(15) 0.0257(18)
C4 0.075(3) 0.057(3) 0.0232(19) 0.0029(18) -0.0048(19) 0.044(2)
C5 0.163(5) 0.043(2) 0.043(2) -0.005(2) -0.022(3) 0.065(3)
C6 0.130(4) 0.045(2) 0.0280(19) -0.0132(19) -0.023(3) 0.056(3)
C7 0.032(2) 0.0358(19) 0.028(2) 0.0004(16) 0.000 0.0158(12)
C8 0.032(3) 0.044(2) 0.036(3) -0.007(2) 0.000 0.0162(13)
C9 0.046(2) 0.078(3) 0.062(3) -0.022(2) -0.009(2) 0.028(2)
C10 0.050(3) 0.118(5) 0.089(4) -0.033(4) -0.018(3) 0.023(3)
C11 0.0360(19) 0.051(3) 0.029(2) -0.003(3) -0.0017(13) 0.0256(14)
C12 0.059(3) 0.144(7) 0.109(6) -0.054(6) -0.027(3) 0.072(4)
N1 0.093(3) 0.0438(19) 0.0337(18) 0.0055(15) -0.0058(18) 0.0416(19)
N2 0.043(4) 0.135(6) 0.111(6) -0.016(5) 0.000 0.0213(18)
Na1 0.0309(10) 0.0351(7) 0.0228(9) -0.0043(7) 0.000 0.0155(5)
O1 0.0503(14) 0.0320(14) 0.0282(12) 0.0029(10) 0.0043(10) 0.0287(12)
O2 0.0557(15) 0.0349(14) 0.0206(11) 0.0039(10) -0.0017(11) 0.0253(13)
O3 0.0342(15) 0.0624(17) 0.0352(13) -0.0010(11) 0.0064(10) 0.0234(13)
O4 0.0350(13) 0.0437(14) 0.0364(13) -0.0152(11) -0.0091(11) 0.0199(12)
Tb1 0.02464(8) 0.02157(10) 0.01634(9) -0.00150(9) -0.00075(4) 0.01078(5)

loop_
_atom_type_symbol
_atom_type_description
_atom_type_scat_dispersion_real
_atom_type_scat_dispersion_imag
_atom_type_scat_source
C C 0.0033 0.0016 'International Tables Vol C Tables 4.2.6.8 and 6.1.1.4'
H H 0.0000 0.0000 'International Tables Vol C Tables 4.2.6.8 and 6.1.1.4'
N N 0.0061 0.0033 'International Tables Vol C Tables 4.2.6.8 and 6.1.1.4'
O O 0.0106 0.0060 'International Tables Vol C Tables 4.2.6.8 and 6.1.1.4'
Tb Tb -0.1723 4.1537 'International Tables Vol C Tables 4.2.6.8 and 6.1.1.4'
Na Na 0.0362 0.0249 'International Tables Vol C Tables 4.2.6.8 and 6.1.1.4'

loop_
_geom_angle_atom_site_label_1
_geom_angle_atom_site_label_2
_geom_angle_atom_site_label_3
_geom_angle
_geom_angle_site_symmetry_1
_geom_angle_site_symmetry_3
O2 C1 O1 125.8(3) . .
O2 C1 C2 117.4(3) . .
O1 C1 C2 116.8(3) . .
C6 C2 C3 116.9(3) . .
C6 C2 C1 120.7(3) . .
C3 C2 C1 122.4(3) . .
C4 C3 C2 119.2(4) . .
C4 C3 H3 120.4 . .
C2 C3 H3 120.4 . .
N1 C4 C3 124.4(4) . .
N1 C4 H4 117.8 . .
C3 C4 H4 117.8 . .
N1 C5 C6 124.0(4) . .
N1 C5 H5 118.0 . .
C6 C5 H5 118.0 . .
C2 C6 C5 119.6(3) . .
C2 C6 H6 120.2 . .
C5 C6 H6 120.2 . .
O3 C7 O3 126.0(5) . 12_575
O3 C7 C8 117.0(2) . .
O3 C7 C8 117.0(2) 12_575 .
C9 C8 C9 116.9(5) . 12_575
C9 C8 C7 121.6(3) . .
C9 C8 C7 121.6(3) 12_575 .
C10 C9 C8 119.8(5) . .
C10 C9 H9 120.1 . .
C8 C9 H9 120.1 . .
N2 C10 C9 123.4(5) . .
N2 C10 H10 118.3 . .
C9 C10 H10 118.3 . .
O4 C11 O4 120.4(4) 8_675 .
O4 C11 C12 119.8(2) 8_675 .
O4 C11 C12 119.8(2) . .
C11 C12 H12A 109.5 . .
C11 C12 H12B 109.5 . .
H12A C12 H12B 109.5 . .
C11 C12 H12C 109.5 . .
H12A C12 H12C 109.5 . .
H12B C12 H12C 109.5 . .
C4 N1 C5 115.8(3) . .
C4 N1 Na1 130.5(3) . 6_655
C5 N1 Na1 112.9(3) . 6_655
C10 N2 C10 116.6(6) . 12_575
O4 Na1 O4 146.94(16) . 12_575
O4 Na1 N1 98.15(10) . 5_564
O4 Na1 N1 105.37(11) 12_575 5_564
O4 Na1 N1 105.37(11) . 7_565
O4 Na1 N1 98.15(10) 12_575 7_565
N1 Na1 N1 88.71(18) 5_564 7_565
O4 Na1 O1 67.62(8) . 12_575
O4 Na1 O1 85.53(9) 12_575 12_575
N1 Na1 O1 99.73(9) 5_564 12_575
N1 Na1 O1 169.61(11) 7_565 12_575
O4 Na1 O1 85.53(9) . .
O4 Na1 O1 67.62(8) 12_575 .
N1 Na1 O1 169.61(11) 5_564 .
N1 Na1 O1 99.73(9) 7_565 .
O1 Na1 O1 72.59(10) 12_575 .
O4 Na1 Tb1 111.79(9) . 6_665
O4 Na1 Tb1 35.85(7) 12_575 6_665
N1 Na1 Tb1 134.37(9) 5_564 6_665
N1 Na1 Tb1 113.89(8) 7_565 6_665
O1 Na1 Tb1 64.08(6) 12_575 6_665
O1 Na1 Tb1 36.12(5) . 6_665
C1 O1 Tb1 142.3(2) . 6_665
C1 O1 Na1 113.59(18) . .
Tb1 O1 Na1 99.88(7) 6_665 .
C1 O2 Tb1 131.0(2) . .
C7 O3 Tb1 152.3(3) . .
C11 O4 Na1 146.9(2) . .
C11 O4 Tb1 93.7(2) . .
Na1 O4 Tb1 112.84(11) . .
O1 Tb1 O1 166.38(11) 5_454 12_575
O1 Tb1 O3 82.61(8) 5_454 8_675
O1 Tb1 O3 86.45(8) 12_575 8_675
O1 Tb1 O3 86.45(8) 5_454 .
O1 Tb1 O3 82.61(8) 12_575 .
O3 Tb1 O3 73.05(12) 8_675 .
O1 Tb1 O2 97.49(7) 5_454 8_675
O1 Tb1 O2 86.89(7) 12_575 8_675
O3 Tb1 O2 72.59(8) 8_675 8_675
O3 Tb1 O2 144.56(8) . 8_675
O1 Tb1 O2 86.89(7) 5_454 .
O1 Tb1 O2 97.49(7) 12_575 .
O3 Tb1 O2 144.56(8) 8_675 .
O3 Tb1 O2 72.59(8) . .
O2 Tb1 O2 142.59(12) 8_675 .
O1 Tb1 O4 122.75(8) 5_454 .
O1 Tb1 O4 70.85(8) 12_575 .
O3 Tb1 O4 139.81(8) 8_675 .
O3 Tb1 O4 132.79(7) . .
O2 Tb1 O4 73.45(8) 8_675 .
O2 Tb1 O4 73.08(8) . .
O1 Tb1 O4 70.85(8) 5_454 8_675
O1 Tb1 O4 122.75(8) 12_575 8_675
O3 Tb1 O4 132.79(7) 8_675 8_675
O3 Tb1 O4 139.81(8) . 8_675
O2 Tb1 O4 73.08(8) 8_675 8_675
O2 Tb1 O4 73.45(8) . 8_675
O4 Tb1 O4 52.22(11) . 8_675
O1 Tb1 Na1 44.00(6) 5_454 5_454
O1 Tb1 Na1 148.26(6) 12_575 5_454
O3 Tb1 Na1 105.10(6) 8_675 5_454
O3 Tb1 Na1 128.87(6) . 5_454
O2 Tb1 Na1 69.34(6) 8_675 5_454
O2 Tb1 Na1 89.91(5) . 5_454
O4 Tb1 Na1 82.07(5) . 5_454
O4 Tb1 Na1 31.31(5) 8_675 5_454

loop_
_geom_bond_atom_site_label_1
_geom_bond_atom_site_label_2
_geom_bond_distance
_geom_bond_site_symmetry_2
C1 O2 1.237(4) .
C1 O1 1.261(4) .
C1 C2 1.507(4) .
C2 C6 1.373(5) .
C2 C3 1.379(4) .
C3 C4 1.376(5) .
C3 H3 0.9300 .
C4 N1 1.321(5) .
C4 H4 0.9300 .
C5 N1 1.327(5) .
C5 C6 1.375(5) .
C5 H5 0.9300 .
C6 H6 0.9300 .
C7 O3 1.251(3) .
C7 O3 1.251(3) 12_575
C7 C8 1.503(6) .
C8 C9 1.386(5) .
C8 C9 1.386(5) 12_575
C9 C10 1.374(6) .
C9 H9 0.9300 .
C10 N2 1.340(6) .
C10 H10 0.9300 .
C11 O4 1.252(3) 8_675
C11 O4 1.252(3) .
C11 C12 1.471(7) .
C12 H12A 0.9600 .
C12 H12B 0.9600 .
C12 H12C 0.9600 .
N1 Na1 2.451(3) 6_655
N2 C10 1.340(6) 12_575
Na1 O4 2.190(2) .
Na1 O4 2.190(2) 12_575
Na1 N1 2.451(3) 5_564
Na1 N1 2.451(3) 7_565
Na1 O1 2.738(3) 12_575
Na1 O1 2.738(3) .
O1 Tb1 2.323(2) 6_665
O2 Tb1 2.410(2) .
O3 Tb1 2.333(2) .
O4 Tb1 2.468(2) .
Tb1 O1 2.323(2) 5_454
Tb1 O1 2.323(2) 12_575
Tb1 O3 2.333(2) 8_675
Tb1 O2 2.410(2) 8_675
Tb1 O4 2.468(2) 8_675
